data_4336604
loop_
_publ_author_name
'Mansura Khatun'
'Stanislav S. Stoyko'
'Arthur Mar'

_publ_contact_author_address
; Department of Chemistry
  University of Alberta
  Edmonton, AB
  Canada  T6G 2G2
;
_publ_contact_author_email arthur.mar@ualberta.ca
_publ_contact_author_fax '(780) 492-8231'
_publ_contact_author_name 'Dr. Arthur Mar'
_publ_contact_author_phone '(780) 492-5592'
_publ_section_title
;
 Electron-Deficient Ternary and Quaternary Pnictides Rb4Zn7As7,
 Rb4Mn3.5Zn3.5Sb7, Rb7Mn12Sb12, and Rb7Mn4Cd8Sb12 with Corrugated Anionic
 Layers
;
_journal_name_full 'Inorganic Chemistry'
_journal_page_first 12682
_journal_page_last 12690
_journal_paper_doi 10.1021/ic401887b
_journal_volume 52
_journal_year 2013
_chemical_formula_structural 'Rb7 Mn12 Sb12'
_chemical_formula_sum 'Mn12 Rb7 Sb12'
_chemical_formula_weight 2718.57
_chemical_name_common 'rubidium manganese antimonide (7/12/12)'
_chemical_name_systematic 'rubidium manganese antimonide (7/12/12)'
_space_group_IT_number 12
_symmetry_cell_setting monoclinic
_symmetry_space_group_name_Hall '-C 2y'
_symmetry_space_group_name_H-M 'C 1 2/m 1'
_atom_sites_solution_primary direct
_atom_sites_solution_secondary difmap
_audit_creation_method SHELXL-97
_cell_angle_alpha 90.00
_cell_angle_beta 103.183(8)
_cell_angle_gamma 90.00
_cell_formula_units_Z 2
_cell_length_a 26.544(12)
_cell_length_b 4.448(2)
_cell_length_c 16.676(8)
_cell_measurement_reflns_used 616
_cell_measurement_temperature 173(2)
_cell_measurement_theta_max 22.02
_cell_measurement_theta_min 2.23
_cell_volume 1917.0(15)
_computing_cell_refinement 'Bruker SAINT 7.68A (Bruker, 2009)'
_computing_data_collection 'Bruker SMART 5.054 (Bruker, 1999)'
_computing_data_reduction 'Bruker SAINT 7.68A'
_computing_molecular_graphics 'ATOMS 5.1 (Dowty, 1999)'
_computing_publication_material 'Bruker SHELXTL 6.12'
_computing_structure_refinement 'Bruker SHELXTL 6.12'
_computing_structure_solution 'Bruker SHELXTL 6.12'
_diffrn_ambient_temperature 173(2)
_diffrn_measured_fraction_theta_full 0.988
_diffrn_measured_fraction_theta_max 0.988
_diffrn_measurement_device_type 'Bruker PLATFORM/SMART APEX II CCD'
_diffrn_measurement_method '\w scans'
_diffrn_radiation_monochromator graphite
_diffrn_radiation_source 'fine-focus sealed tube'
_diffrn_radiation_type MoK\a
_diffrn_radiation_wavelength 0.71073
_diffrn_reflns_av_R_equivalents 0.2031
_diffrn_reflns_av_sigmaI/netI 0.1833
_diffrn_reflns_limit_h_max 39
_diffrn_reflns_limit_h_min -39
_diffrn_reflns_limit_k_max 6
_diffrn_reflns_limit_k_min -6
_diffrn_reflns_limit_l_max 25
_diffrn_reflns_limit_l_min -25
_diffrn_reflns_number 13834
_diffrn_reflns_theta_full 33.04
_diffrn_reflns_theta_max 33.04
_diffrn_reflns_theta_min 1.25
_exptl_absorpt_coefficient_mu 20.906
_exptl_absorpt_correction_T_max 0.7543
_exptl_absorpt_correction_T_min 0.2652
_exptl_absorpt_correction_type numerical
_exptl_absorpt_process_details 'Bruker SHELXTL 6.12 (Sheldrick, 2001)'
_exptl_crystal_colour black
_exptl_crystal_density_diffrn 4.710
_exptl_crystal_description needle
_exptl_crystal_F_000 2342
_exptl_crystal_size_max 0.16
_exptl_crystal_size_mid 0.03
_exptl_crystal_size_min 0.02
_refine_diff_density_max 4.564
_refine_diff_density_min -2.822
_refine_diff_density_rms 0.656
_refine_ls_extinction_coef 0.00035(3)
_refine_ls_extinction_expression Fc^*^=kFc[1+0.001xFc^2^\l^3^/sin(2\q)]^-1/4^
_refine_ls_extinction_method SHELXL
_refine_ls_goodness_of_fit_ref 1.073
_refine_ls_matrix_type full
_refine_ls_number_parameters 96
_refine_ls_number_reflns 3978
_refine_ls_number_restraints 0
_refine_ls_restrained_S_all 1.073
_refine_ls_R_factor_all 0.1921
_refine_ls_R_factor_gt 0.0679
_refine_ls_shift/su_max 0.000
_refine_ls_shift/su_mean 0.000
_refine_ls_structure_factor_coef Fsqd
_refine_ls_weighting_details 'calc w=1/[\s^2^(Fo^2^)+(0.0100P)^2^+0.0000P] where P=(Fo^2^+2Fc^2^)/3'
_refine_ls_weighting_scheme calc
_refine_ls_wR_factor_gt 0.1023
_refine_ls_wR_factor_ref 0.1302
_reflns_number_gt 1723
_reflns_number_total 3978
_reflns_threshold_expression I>2s\(I)
_cod_data_source_file ic401887b_si_002_4.cif
_cod_data_source_block Rb7Mn12Sb12
_cod_original_cell_volume 1917.0(16)
_cod_original_sg_symbol_H-M 'C 2/m'
_cod_database_code 4336604

loop_
_symmetry_equiv_pos_as_xyz
'x, y, z'
'-x, y, -z'
'x+1/2, y+1/2, z'
'-x+1/2, y+1/2, -z'
'-x, -y, -z'
'x, -y, z'
'-x+1/2, -y+1/2, -z'
'x+1/2, -y+1/2, z'

loop_
_atom_site_label
_atom_site_type_symbol
_atom_site_fract_x
_atom_site_fract_y
_atom_site_fract_z
_atom_site_U_iso_or_equiv
_atom_site_adp_type
_atom_site_occupancy
_atom_site_symmetry_multiplicity
_atom_site_calc_flag
_atom_site_refinement_flags
Rb1 Rb 0.26148(9) 0.0000 0.29018(13) 0.0203(5) Uani 1 2 d S
Rb2 Rb 0.37933(8) 0.0000 0.12810(14) 0.0217(5) Uani 1 2 d S
Rb3 Rb 0.42081(9) 0.0000 0.43862(15) 0.0263(5) Uani 1 2 d S
Rb4 Rb 0.0000 0.5000 0.0000 0.0268(7) Uani 1 4 d S
Mn1 Mn 0.09996(12) 0.0000 0.19826(19) 0.0173(7) Uani 1 2 d S
Mn2 Mn 0.12592(12) 0.0000 0.38258(19) 0.0158(7) Uani 1 2 d S
Mn3 Mn 0.22071(12) 0.0000 0.03998(19) 0.0154(7) Uani 1 2 d S
Mn4 Mn 0.28944(12) 0.0000 0.54078(19) 0.0154(7) Uani 1 2 d S
Mn5 Mn 0.54519(12) 0.0000 0.2896(2) 0.0146(7) Uani 1 2 d S
Mn6 Mn 0.66523(12) 0.0000 0.12262(19) 0.0166(7) Uani 1 2 d S
Sb1 Sb 0.00416(6) 0.0000 0.79854(9) 0.0183(3) Uani 1 2 d S
Sb2 Sb 0.02101(6) 0.0000 0.37903(9) 0.0183(3) Uani 1 2 d S
Sb3 Sb 0.11533(5) 0.0000 0.04419(8) 0.0152(3) Uani 1 2 d S
Sb4 Sb 0.18426(5) 0.0000 0.53873(8) 0.0161(3) Uani 1 2 d S
Sb5 Sb 0.65123(5) 0.0000 0.29150(8) 0.0141(3) Uani 1 2 d S
Sb6 Sb 0.76950(5) 0.0000 0.12298(9) 0.0155(3) Uani 1 2 d S

loop_
_atom_site_aniso_label
_atom_site_aniso_U_11
_atom_site_aniso_U_22
_atom_site_aniso_U_33
_atom_site_aniso_U_23
_atom_site_aniso_U_13
_atom_site_aniso_U_12
Rb1 0.0278(12) 0.0147(10) 0.0178(11) 0.000 0.0036(9) 0.000
Rb2 0.0187(12) 0.0196(11) 0.0254(12) 0.000 0.0020(9) 0.000
Rb3 0.0242(12) 0.0184(11) 0.0375(15) 0.000 0.0094(10) 0.000
Rb4 0.0186(16) 0.0199(16) 0.041(2) 0.000 0.0039(14) 0.000
Mn1 0.0236(18) 0.0101(15) 0.0183(17) 0.000 0.0049(14) 0.000
Mn2 0.0157(17) 0.0126(15) 0.0176(16) 0.000 0.0009(13) 0.000
Mn3 0.0161(17) 0.0111(15) 0.0169(16) 0.000 -0.0009(13) 0.000
Mn4 0.0182(17) 0.0087(15) 0.0189(17) 0.000 0.0035(14) 0.000
Mn5 0.0155(17) 0.0059(14) 0.0225(17) 0.000 0.0046(14) 0.000
Mn6 0.0176(18) 0.0132(16) 0.0190(18) 0.000 0.0040(14) 0.000
Sb1 0.0187(8) 0.0130(7) 0.0216(8) 0.000 0.0011(6) 0.000
Sb2 0.0225(8) 0.0123(7) 0.0206(8) 0.000 0.0058(6) 0.000
Sb3 0.0179(8) 0.0114(7) 0.0162(7) 0.000 0.0035(6) 0.000
Sb4 0.0185(8) 0.0111(6) 0.0171(7) 0.000 0.0011(6) 0.000
Sb5 0.0155(7) 0.0102(7) 0.0159(7) 0.000 0.0024(6) 0.000
Sb6 0.0169(7) 0.0112(6) 0.0176(7) 0.000 0.0023(6) 0.000

loop_
_atom_type_symbol
_atom_type_description
_atom_type_scat_dispersion_real
_atom_type_scat_dispersion_imag
_atom_type_scat_source
Mn Mn 0.3368 0.7283 'International Tables Vol C Tables 4.2.6.8 and 6.1.1.4'
Rb Rb -0.9393 2.9676 'International Tables Vol C Tables 4.2.6.8 and 6.1.1.4'
Sb Sb -0.5866 1.5461 'International Tables Vol C Tables 4.2.6.8 and 6.1.1.4'

loop_
_geom_angle_atom_site_label_1
_geom_angle_atom_site_label_2
_geom_angle_atom_site_label_3
_geom_angle
_geom_angle_site_symmetry_1
_geom_angle_site_symmetry_3
Sb6 Rb1 Sb6 76.05(6) 3_445 3_455
Sb6 Rb1 Sb4 153.89(8) 3_445 7_556
Sb6 Rb1 Sb4 98.41(5) 3_455 7_556
Sb6 Rb1 Sb4 98.41(5) 3_445 7_546
Sb6 Rb1 Sb4 153.89(8) 3_455 7_546
Sb4 Rb1 Sb4 75.20(6) 7_556 7_546
Sb6 Rb1 Sb5 79.59(4) 3_445 3_445
Sb6 Rb1 Sb5 124.33(7) 3_455 3_445
Sb4 Rb1 Sb5 122.47(7) 7_556 3_445
Sb4 Rb1 Sb5 78.43(5) 7_546 3_445
Sb6 Rb1 Sb5 124.33(7) 3_445 3_455
Sb6 Rb1 Sb5 79.59(4) 3_455 3_455
Sb4 Rb1 Sb5 78.43(4) 7_556 3_455
Sb4 Rb1 Sb5 122.47(7) 7_546 3_455
Sb5 Rb1 Sb5 74.37(6) 3_445 3_455
Sb6 Rb1 Mn6 42.22(6) 3_445 3_445
Sb6 Rb1 Mn6 86.78(7) 3_455 3_445
Sb4 Rb1 Mn6 163.88(8) 7_556 3_445
Sb4 Rb1 Mn6 106.42(5) 7_546 3_445
Sb5 Rb1 Mn6 44.48(6) 3_445 3_445
Sb5 Rb1 Mn6 87.60(7) 3_455 3_445
Sb6 Rb1 Mn6 86.78(7) 3_445 3_455
Sb6 Rb1 Mn6 42.22(6) 3_455 3_455
Sb4 Rb1 Mn6 106.42(5) 7_556 3_455
Sb4 Rb1 Mn6 163.88(8) 7_546 3_455
Sb5 Rb1 Mn6 87.60(7) 3_445 3_455
Sb5 Rb1 Mn6 44.48(6) 3_455 3_455
Mn6 Rb1 Mn6 67.50(7) 3_445 3_455
Sb6 Rb1 Mn4 164.14(8) 3_445 7_556
Sb6 Rb1 Mn4 106.65(5) 3_455 7_556
Sb4 Rb1 Mn4 41.96(6) 7_556 7_556
Sb4 Rb1 Mn4 85.73(7) 7_546 7_556
Sb5 Rb1 Mn4 86.31(7) 3_445 7_556
Sb5 Rb1 Mn4 43.36(5) 3_455 7_556
Mn6 Rb1 Mn4 121.92(9) 3_445 7_556
Mn6 Rb1 Mn4 85.39(7) 3_455 7_556
Sb6 Rb1 Mn4 106.65(5) 3_445 7_546
Sb6 Rb1 Mn4 164.14(8) 3_455 7_546
Sb4 Rb1 Mn4 85.73(7) 7_556 7_546
Sb4 Rb1 Mn4 41.96(6) 7_546 7_546
Sb5 Rb1 Mn4 43.36(5) 3_445 7_546
Sb5 Rb1 Mn4 86.31(7) 3_455 7_546
Mn6 Rb1 Mn4 85.39(7) 3_445 7_546
Mn6 Rb1 Mn4 121.92(9) 3_455 7_546
Mn4 Rb1 Mn4 66.49(7) 7_556 7_546
Sb6 Rb1 Mn3 41.93(4) 3_445 .
Sb6 Rb1 Mn3 41.93(4) 3_455 .
Sb4 Rb1 Mn3 140.23(4) 7_556 .
Sb4 Rb1 Mn3 140.23(4) 7_546 .
Sb5 Rb1 Mn3 88.87(6) 3_445 .
Sb5 Rb1 Mn3 88.87(6) 3_455 .
Mn6 Rb1 Mn3 46.00(5) 3_445 .
Mn6 Rb1 Mn3 46.00(5) 3_455 .
Mn4 Rb1 Mn3 131.33(7) 7_556 .
Mn4 Rb1 Mn3 131.33(7) 7_546 .
Sb6 Rb1 Mn4 139.73(4) 3_445 .
Sb6 Rb1 Mn4 139.73(4) 3_455 .
Sb4 Rb1 Mn4 41.42(4) 7_556 .
Sb4 Rb1 Mn4 41.42(4) 7_546 .
Sb5 Rb1 Mn4 87.30(6) 3_445 .
Sb5 Rb1 Mn4 87.30(6) 3_455 .
Mn6 Rb1 Mn4 130.84(7) 3_445 .
Mn6 Rb1 Mn4 130.84(7) 3_455 .
Mn4 Rb1 Mn4 45.49(6) 7_556 .
Mn4 Rb1 Mn4 45.49(6) 7_546 .
Mn3 Rb1 Mn4 175.19(9) . .
Sb6 Rb2 Sb6 75.03(6) 3_445 3_455
Sb6 Rb2 Sb3 77.60(4) 3_445 7_545
Sb6 Rb2 Sb3 121.67(7) 3_455 7_545
Sb6 Rb2 Sb3 121.67(7) 3_445 7
Sb6 Rb2 Sb3 77.60(4) 3_455 7
Sb3 Rb2 Sb3 74.81(6) 7_545 7
Sb6 Rb2 Sb1 162.91(7) 3_445 7_556
Sb6 Rb2 Sb1 103.83(4) 3_455 7_556
Sb3 Rb2 Sb1 115.87(7) 7_545 7_556
Sb3 Rb2 Sb1 73.82(4) 7 7_556
Sb6 Rb2 Sb1 103.83(4) 3_445 7_546
Sb6 Rb2 Sb1 162.91(7) 3_455 7_546
Sb3 Rb2 Sb1 73.82(4) 7_545 7_546
Sb3 Rb2 Sb1 115.87(7) 7 7_546
Sb1 Rb2 Sb1 72.11(6) 7_556 7_546
Sb6 Rb2 Mn3 41.99(5) 3_445 7_545
Sb6 Rb2 Mn3 85.67(6) 3_455 7_545
Sb3 Rb2 Mn3 42.38(6) 7_545 7_545
Sb3 Rb2 Mn3 85.83(7) 7 7_545
Sb1 Rb2 Mn3 154.78(8) 7_556 7_545
Sb1 Rb2 Mn3 105.03(5) 7_546 7_545
Sb6 Rb2 Mn3 85.67(6) 3_445 7
Sb6 Rb2 Mn3 41.99(5) 3_455 7
Sb3 Rb2 Mn3 85.83(7) 7_545 7
Sb3 Rb2 Mn3 42.38(6) 7 7
Sb1 Rb2 Mn3 105.03(5) 7_556 7
Sb1 Rb2 Mn3 154.78(8) 7_546 7
Mn3 Rb2 Mn3 66.49(6) 7_545 7
Sb6 Rb2 Mn6 86.14(6) 3_445 5_655
Sb6 Rb2 Mn6 86.14(6) 3_455 5_655
Sb3 Rb2 Mn6 41.36(4) 7_545 5_655
Sb3 Rb2 Mn6 41.36(4) 7 5_655
Sb1 Rb2 Mn6 110.89(6) 7_556 5_655
Sb1 Rb2 Mn6 110.89(6) 7_546 5_655
Mn3 Rb2 Mn6 45.61(5) 7_545 5_655
Mn3 Rb2 Mn6 45.61(5) 7 5_655
Sb6 Rb2 Mn3 41.26(4) 3_445 .
Sb6 Rb2 Mn3 41.26(4) 3_455 .
Sb3 Rb2 Mn3 86.53(6) 7_545 .
Sb3 Rb2 Mn3 86.53(6) 7 .
Sb1 Rb2 Mn3 143.86(3) 7_556 .
Sb1 Rb2 Mn3 143.86(3) 7_546 .
Mn3 Rb2 Mn3 45.64(6) 7_545 .
Mn3 Rb2 Mn3 45.64(6) 7 .
Mn6 Rb2 Mn3 66.51(7) 5_655 .
Sb6 Rb2 Rb4 132.81(5) 3_445 3_545
Sb6 Rb2 Rb4 132.81(5) 3_455 3_545
Sb3 Rb2 Rb4 55.62(4) 7_545 3_545
Sb3 Rb2 Rb4 55.62(4) 7 3_545
Sb1 Rb2 Rb4 60.41(4) 7_556 3_545
Sb1 Rb2 Rb4 60.41(4) 7_546 3_545
Mn3 Rb2 Rb4 95.89(7) 7_545 3_545
Mn3 Rb2 Rb4 95.89(7) 7 3_545
Mn6 Rb2 Rb4 63.82(6) 5_655 3_545
Mn3 Rb2 Rb4 130.33(7) . 3_545
Sb6 Rb2 Rb2 52.49(3) 3_445 1_545
Sb6 Rb2 Rb2 127.51(3) 3_455 1_545
Sb3 Rb2 Rb2 52.60(3) 7_545 1_545
Sb3 Rb2 Rb2 127.40(3) 7 1_545
Sb1 Rb2 Rb2 126.05(3) 7_556 1_545
Sb1 Rb2 Rb2 53.95(3) 7_546 1_545
Mn3 Rb2 Rb2 56.76(3) 7_545 1_545
Mn3 Rb2 Rb2 123.24(3) 7 1_545
Mn6 Rb2 Rb2 90.0 5_655 1_545
Mn3 Rb2 Rb2 90.0 . 1_545
Rb4 Rb2 Rb2 90.0 3_545 1_545
Sb4 Rb3 Sb4 75.00(7) 7_546 7_556
Sb4 Rb3 Sb2 170.90(8) 7_546 3
Sb4 Rb3 Sb2 105.61(4) 7_556 3
Sb4 Rb3 Sb2 105.61(4) 7_546 3_545
Sb4 Rb3 Sb2 170.90(8) 7_556 3_545
Sb2 Rb3 Sb2 72.31(6) 3 3_545
Sb4 Rb3 Sb2 117.01(7) 7_546 7_556
Sb4 Rb3 Sb2 75.02(5) 7_556 7_556
Sb2 Rb3 Sb2 71.53(5) 3 7_556
Sb2 Rb3 Sb2 111.95(7) 3_545 7_556
Sb4 Rb3 Sb2 75.02(5) 7_546 7_546
Sb4 Rb3 Sb2 117.01(7) 7_556 7_546
Sb2 Rb3 Sb2 111.95(7) 3 7_546
Sb2 Rb3 Sb2 71.53(5) 3_545 7_546
Sb2 Rb3 Sb2 71.66(6) 7_556 7_546
Sb4 Rb3 Mn2 83.75(6) 7_546 7_556
Sb4 Rb3 Mn2 40.15(5) 7_556 7_556
Sb2 Rb3 Mn2 102.63(5) 3 7_556
Sb2 Rb3 Mn2 148.65(8) 3_545 7_556
Sb2 Rb3 Mn2 40.65(6) 7_556 7_556
Sb2 Rb3 Mn2 82.63(7) 7_546 7_556
Sb4 Rb3 Mn2 40.15(5) 7_546 7_546
Sb4 Rb3 Mn2 83.75(6) 7_556 7_546
Sb2 Rb3 Mn2 148.65(8) 3 7_546
Sb2 Rb3 Mn2 102.63(5) 3_545 7_546
Sb2 Rb3 Mn2 82.63(7) 7_556 7_546
Sb2 Rb3 Mn2 40.65(6) 7_546 7_546
Mn2 Rb3 Mn2 65.15(7) 7_556 7_546
Sb4 Rb3 Mn4 40.26(4) 7_546 .
Sb4 Rb3 Mn4 40.26(4) 7_556 .
Sb2 Rb3 Mn4 143.59(3) 3 .
Sb2 Rb3 Mn4 143.59(3) 3_545 .
Sb2 Rb3 Mn4 84.22(6) 7_556 .
Sb2 Rb3 Mn4 84.22(6) 7_546 .
Mn2 Rb3 Mn4 45.25(5) 7_556 .
Mn2 Rb3 Mn4 45.25(5) 7_546 .
Sb4 Rb3 Rb3 130.32(7) 7_546 5_656
Sb4 Rb3 Rb3 130.32(7) 7_556 5_656
Sb2 Rb3 Rb3 56.31(5) 3 5_656
Sb2 Rb3 Rb3 56.31(5) 3_545 5_656
Sb2 Rb3 Rb3 55.65(5) 7_556 5_656
Sb2 Rb3 Rb3 55.65(5) 7_546 5_656
Mn2 Rb3 Rb3 94.56(8) 7_556 5_656
Mn2 Rb3 Rb3 94.56(8) 7_546 5_656
Mn4 Rb3 Rb3 128.76(10) . 5_656
Sb4 Rb3 Rb1 52.97(5) 7_546 .
Sb4 Rb3 Rb1 52.97(5) 7_556 .
Sb2 Rb3 Rb1 119.91(6) 3 .
Sb2 Rb3 Rb1 119.91(6) 3_545 .
Sb2 Rb3 Rb1 127.97(5) 7_556 .
Sb2 Rb3 Rb1 127.97(5) 7_546 .
Mn2 Rb3 Rb1 89.87(7) 7_556 .
Mn2 Rb3 Rb1 89.87(7) 7_546 .
Mn4 Rb3 Rb1 56.50(7) . .
Rb3 Rb3 Rb1 174.74(10) 5_656 .
Sb4 Rb3 Rb3 52.50(3) 7_546 1_545
Sb4 Rb3 Rb3 127.50(3) 7_556 1_545
Sb2 Rb3 Rb3 126.15(3) 3 1_545
Sb2 Rb3 Rb3 53.85(3) 3_545 1_545
Sb2 Rb3 Rb3 125.83(3) 7_556 1_545
Sb2 Rb3 Rb3 54.17(3) 7_546 1_545
Mn2 Rb3 Rb3 122.58(3) 7_556 1_545
Mn2 Rb3 Rb3 57.42(3) 7_546 1_545
Mn4 Rb3 Rb3 90.001(1) . 1_545
Rb3 Rb3 Rb3 90.0 5_656 1_545
Rb1 Rb3 Rb3 90.0 . 1_545
Sb3 Rb4 Sb3 106.55(4) . 5
Sb3 Rb4 Sb3 73.45(4) . 1_565
Sb3 Rb4 Sb3 180.00(6) 5 1_565
Sb3 Rb4 Sb3 180.0 . 5_565
Sb3 Rb4 Sb3 73.45(4) 5 5_565
Sb3 Rb4 Sb3 106.55(4) 1_565 5_565
Sb3 Rb4 Sb1 109.93(3) . 5_566
Sb3 Rb4 Sb1 108.40(3) 5 5_566
Sb3 Rb4 Sb1 71.60(3) 1_565 5_566
Sb3 Rb4 Sb1 70.07(3) 5_565 5_566
Sb3 Rb4 Sb1 70.07(3) . 1_554
Sb3 Rb4 Sb1 71.60(3) 5 1_554
Sb3 Rb4 Sb1 108.40(3) 1_565 1_554
Sb3 Rb4 Sb1 109.93(3) 5_565 1_554
Sb1 Rb4 Sb1 180.00(2) 5_566 1_554
Sb3 Rb4 Sb1 71.60(3) . 5_556
Sb3 Rb4 Sb1 70.07(3) 5 5_556
Sb3 Rb4 Sb1 109.93(3) 1_565 5_556
Sb3 Rb4 Sb1 108.40(3) 5_565 5_556
Sb1 Rb4 Sb1 66.59(4) 5_566 5_556
Sb1 Rb4 Sb1 113.41(4) 1_554 5_556
Sb3 Rb4 Sb1 108.40(3) . 1_564
Sb3 Rb4 Sb1 109.93(3) 5 1_564
Sb3 Rb4 Sb1 70.07(3) 1_565 1_564
Sb3 Rb4 Sb1 71.60(3) 5_565 1_564
Sb1 Rb4 Sb1 113.41(4) 5_566 1_564
Sb1 Rb4 Sb1 66.59(4) 1_554 1_564
Sb1 Rb4 Sb1 180.0 5_556 1_564
Sb3 Rb4 Rb2 54.34(4) . 7
Sb3 Rb4 Rb2 125.66(4) 5 7
Sb3 Rb4 Rb2 54.34(4) 1_565 7
Sb3 Rb4 Rb2 125.66(4) 5_565 7
Sb1 Rb4 Rb2 125.80(3) 5_566 7
Sb1 Rb4 Rb2 54.20(3) 1_554 7
Sb1 Rb4 Rb2 125.80(3) 5_556 7
Sb1 Rb4 Rb2 54.20(3) 1_564 7
Sb3 Rb4 Rb2 125.66(4) . 3_455
Sb3 Rb4 Rb2 54.34(4) 5 3_455
Sb3 Rb4 Rb2 125.66(4) 1_565 3_455
Sb3 Rb4 Rb2 54.34(4) 5_565 3_455
Sb1 Rb4 Rb2 54.20(3) 5_566 3_455
Sb1 Rb4 Rb2 125.80(3) 1_554 3_455
Sb1 Rb4 Rb2 54.20(3) 5_556 3_455
Sb1 Rb4 Rb2 125.80(3) 1_564 3_455
Rb2 Rb4 Rb2 180.00(3) 7 3_455
Sb3 Rb4 Mn1 79.82(4) . 1_565
Sb3 Rb4 Mn1 142.03(5) 5 1_565
Sb3 Rb4 Mn1 37.97(5) 1_565 1_565
Sb3 Rb4 Mn1 100.18(4) 5_565 1_565
Sb1 Rb4 Mn1 38.39(5) 5_566 1_565
Sb1 Rb4 Mn1 141.61(5) 1_554 1_565
Sb1 Rb4 Mn1 77.15(5) 5_556 1_565
Sb1 Rb4 Mn1 102.85(5) 1_564 1_565
Rb2 Rb4 Mn1 89.02(6) 7 1_565
Rb2 Rb4 Mn1 90.98(6) 3_455 1_565
Sb3 Rb4 Mn1 100.18(4) . 5
Sb3 Rb4 Mn1 37.97(5) 5 5
Sb3 Rb4 Mn1 142.03(5) 1_565 5
Sb3 Rb4 Mn1 79.82(4) 5_565 5
Sb1 Rb4 Mn1 141.61(5) 5_566 5
Sb1 Rb4 Mn1 38.39(5) 1_554 5
Sb1 Rb4 Mn1 102.85(5) 5_556 5
Sb1 Rb4 Mn1 77.15(5) 1_564 5
Rb2 Rb4 Mn1 90.98(6) 7 5
Rb2 Rb4 Mn1 89.02(6) 3_455 5
Mn1 Rb4 Mn1 180.0 1_565 5
Sb3 Mn1 Sb1 112.74(12) . 5_556
Sb3 Mn1 Sb5 111.13(9) . 3_455
Sb1 Mn1 Sb5 109.90(9) 5_556 3_455
Sb3 Mn1 Sb5 111.13(9) . 3_445
Sb1 Mn1 Sb5 109.90(9) 5_556 3_445
Sb5 Mn1 Sb5 101.48(11) 3_455 3_445
Sb3 Mn1 Mn2 158.56(14) . .
Sb1 Mn1 Mn2 88.70(11) 5_556 .
Sb5 Mn1 Mn2 58.29(7) 3_455 .
Sb5 Mn1 Mn2 58.29(7) 3_445 .
Sb3 Mn1 Mn5 129.34(8) . 3_455
Sb1 Mn1 Mn5 55.44(7) 5_556 3_455
Sb5 Mn1 Mn5 54.48(7) 3_455 3_455
Sb5 Mn1 Mn5 119.17(12) 3_445 3_455
Mn2 Mn1 Mn5 62.46(9) . 3_455
Sb3 Mn1 Mn5 129.34(8) . 3_445
Sb1 Mn1 Mn5 55.44(7) 5_556 3_445
Sb5 Mn1 Mn5 119.17(12) 3_455 3_445
Sb5 Mn1 Mn5 54.48(7) 3_445 3_445
Mn2 Mn1 Mn5 62.46(9) . 3_445
Mn5 Mn1 Mn5 87.25(12) 3_455 3_445
Sb3 Mn1 Rb1 89.09(9) . .
Sb1 Mn1 Rb1 158.17(11) 5_556 .
Sb5 Mn1 Rb1 59.05(6) 3_455 .
Sb5 Mn1 Rb1 59.05(6) 3_445 .
Mn2 Mn1 Rb1 69.47(9) . .
Mn5 Mn1 Rb1 111.07(9) 3_455 .
Mn5 Mn1 Rb1 111.07(9) 3_445 .
Sb3 Mn1 Rb4 58.23(6) . 1_545
Sb1 Mn1 Rb4 64.99(6) 5_556 1_545
Sb5 Mn1 Rb4 159.89(7) 3_455 1_545
Sb5 Mn1 Rb4 98.46(5) 3_445 1_545
Mn2 Mn1 Rb4 137.59(8) . 1_545
Mn5 Mn1 Rb4 116.70(10) 3_455 1_545
Mn5 Mn1 Rb4 75.15(7) 3_445 1_545
Rb1 Mn1 Rb4 132.12(6) . 1_545
Sb3 Mn1 Rb4 58.23(6) . .
Sb1 Mn1 Rb4 64.99(6) 5_556 .
Sb5 Mn1 Rb4 98.46(5) 3_455 .
Sb5 Mn1 Rb4 159.89(7) 3_445 .
Mn2 Mn1 Rb4 137.59(8) . .
Mn5 Mn1 Rb4 75.15(7) 3_455 .
Mn5 Mn1 Rb4 116.70(10) 3_445 .
Rb1 Mn1 Rb4 132.12(6) . .
Rb4 Mn1 Rb4 61.51(5) 1_545 .
Sb4 Mn2 Sb2 111.83(12) . .
Sb4 Mn2 Sb5 111.02(8) . 3_445
Sb2 Mn2 Sb5 110.20(8) . 3_445
Sb4 Mn2 Sb5 111.02(8) . 3_455
Sb2 Mn2 Sb5 110.20(8) . 3_455
Sb5 Mn2 Sb5 102.18(11) 3_445 3_455
Sb4 Mn2 Mn1 159.14(14) . .
Sb2 Mn2 Mn1 89.04(11) . .
Sb5 Mn2 Mn1 58.75(7) 3_445 .
Sb5 Mn2 Mn1 58.75(7) 3_455 .
Sb4 Mn2 Mn4 54.76(7) . 7_556
Sb2 Mn2 Mn4 128.07(8) . 7_556
Sb5 Mn2 Mn4 121.49(12) 3_445 7_556
Sb5 Mn2 Mn4 56.28(7) 3_455 7_556
Mn1 Mn2 Mn4 112.64(10) . 7_556
Sb4 Mn2 Mn4 54.76(7) . 7_546
Sb2 Mn2 Mn4 128.07(8) . 7_546
Sb5 Mn2 Mn4 56.28(7) 3_445 7_546
Sb5 Mn2 Mn4 121.49(12) 3_455 7_546
Mn1 Mn2 Mn4 112.64(10) . 7_546
Mn4 Mn2 Mn4 87.64(11) 7_556 7_546
Sb4 Mn2 Mn5 129.25(8) . 3_445
Sb2 Mn2 Mn5 55.68(7) . 3_445
Sb5 Mn2 Mn5 54.52(7) 3_445 3_445
Sb5 Mn2 Mn5 119.44(12) 3_455 3_445
Mn1 Mn2 Mn5 62.27(9) . 3_445
Mn4 Mn2 Mn5 174.44(13) 7_556 3_445
Mn4 Mn2 Mn5 92.38(7) 7_546 3_445
Sb4 Mn2 Mn5 129.25(8) . 3_455
Sb2 Mn2 Mn5 55.68(7) . 3_455
Sb5 Mn2 Mn5 119.44(12) 3_445 3_455
Sb5 Mn2 Mn5 54.52(7) 3_455 3_455
Mn1 Mn2 Mn5 62.27(9) . 3_455
Mn4 Mn2 Mn5 92.38(7) 7_556 3_455
Mn4 Mn2 Mn5 174.44(13) 7_546 3_455
Mn5 Mn2 Mn5 87.06(11) 3_445 3_455
Sb4 Mn2 Rb3 60.41(7) . 7_556
Sb2 Mn2 Rb3 63.24(7) . 7_556
Sb5 Mn2 Rb3 161.47(8) 3_445 7_556
Sb5 Mn2 Rb3 96.33(5) 3_455 7_556
Mn1 Mn2 Rb3 134.80(8) . 7_556
Mn4 Mn2 Rb3 68.77(8) 7_556 7_556
Mn4 Mn2 Rb3 112.56(10) 7_546 7_556
Mn5 Mn2 Rb3 116.21(11) 3_445 7_556
Mn5 Mn2 Rb3 72.54(8) 3_455 7_556
Sb4 Mn2 Rb3 60.41(7) . 7_546
Sb2 Mn2 Rb3 63.24(7) . 7_546
Sb5 Mn2 Rb3 96.33(5) 3_445 7_546
Sb5 Mn2 Rb3 161.47(8) 3_455 7_546
Mn1 Mn2 Rb3 134.80(8) . 7_546
Mn4 Mn2 Rb3 112.56(10) 7_556 7_546
Mn4 Mn2 Rb3 68.77(8) 7_546 7_546
Mn5 Mn2 Rb3 72.54(8) 3_445 7_546
Mn5 Mn2 Rb3 116.21(11) 3_455 7_546
Rb3 Mn2 Rb3 65.15(7) 7_556 7_546
Sb4 Mn2 Rb1 90.16(9) . .
Sb2 Mn2 Rb1 158.01(11) . .
Sb5 Mn2 Rb1 58.89(6) 3_445 .
Sb5 Mn2 Rb1 58.89(6) 3_455 .
Mn1 Mn2 Rb1 68.98(9) . .
Mn4 Mn2 Rb1 64.44(8) 7_556 .
Mn4 Mn2 Rb1 64.44(8) 7_546 .
Mn5 Mn2 Rb1 110.61(9) 3_445 .
Mn5 Mn2 Rb1 110.61(9) 3_455 .
Rb3 Mn2 Rb1 133.17(7) 7_556 .
Rb3 Mn2 Rb1 133.17(7) 7_546 .
Sb6 Mn3 Sb6 106.33(11) 3_455 3_445
Sb6 Mn3 Sb6 110.43(8) 3_455 5_655
Sb6 Mn3 Sb6 110.43(8) 3_445 5_655
Sb6 Mn3 Sb3 109.91(9) 3_455 .
Sb6 Mn3 Sb3 109.91(9) 3_445 .
Sb6 Mn3 Sb3 109.78(11) 5_655 .
Sb6 Mn3 Mn6 123.92(12) 3_455 3_445
Sb6 Mn3 Mn6 55.17(7) 3_445 3_445
Sb6 Mn3 Mn6 125.64(8) 5_655 3_445
Sb3 Mn3 Mn6 54.76(7) . 3_445
Sb6 Mn3 Mn6 55.17(7) 3_455 3_455
Sb6 Mn3 Mn6 123.92(12) 3_445 3_455
Sb6 Mn3 Mn6 125.64(8) 5_655 3_455
Sb3 Mn3 Mn6 54.76(7) . 3_455
Mn6 Mn3 Mn6 89.73(12) 3_445 3_455
Sb6 Mn3 Mn3 55.35(7) 3_455 7
Sb6 Mn3 Mn3 123.53(16) 3_445 7
Sb6 Mn3 Mn3 55.08(9) 5_655 7
Sb3 Mn3 Mn3 126.52(11) . 7
Mn6 Mn3 Mn3 178.54(17) 3_445 7
Mn6 Mn3 Mn3 90.67(7) 3_455 7
Sb6 Mn3 Mn3 123.53(16) 3_455 7_545
Sb6 Mn3 Mn3 55.35(7) 3_445 7_545
Sb6 Mn3 Mn3 55.08(9) 5_655 7_545
Sb3 Mn3 Mn3 126.52(11) . 7_545
Mn6 Mn3 Mn3 90.67(7) 3_445 7_545
Mn6 Mn3 Mn3 178.54(17) 3_455 7_545
Mn3 Mn3 Mn3 88.89(16) 7 7_545
Sb6 Mn3 Rb2 160.07(8) 3_455 7_545
Sb6 Mn3 Rb2 93.59(5) 3_445 7_545
Sb6 Mn3 Rb2 61.21(7) 5_655 7_545
Sb3 Mn3 Rb2 61.28(6) . 7_545
Mn6 Mn3 Rb2 67.53(8) 3_445 7_545
Mn6 Mn3 Rb2 113.03(10) 3_455 7_545
Mn3 Mn3 Rb2 113.57(14) 7 7_545
Mn3 Mn3 Rb2 68.41(9) 7_545 7_545
Sb6 Mn3 Rb2 93.59(5) 3_455 7
Sb6 Mn3 Rb2 160.07(8) 3_445 7
Sb6 Mn3 Rb2 61.21(7) 5_655 7
Sb3 Mn3 Rb2 61.28(6) . 7
Mn6 Mn3 Rb2 113.03(10) 3_445 7
Mn6 Mn3 Rb2 67.53(8) 3_455 7
Mn3 Mn3 Rb2 68.41(9) 7 7
Mn3 Mn3 Rb2 113.57(14) 7_545 7
Rb2 Mn3 Rb2 66.49(6) 7_545 7
Sb6 Mn3 Rb1 60.26(6) 3_455 .
Sb6 Mn3 Rb1 60.26(6) 3_445 .
Sb6 Mn3 Rb1 159.77(11) 5_655 .
Sb3 Mn3 Rb1 90.45(9) . .
Mn6 Mn3 Rb1 65.98(8) 3_445 .
Mn6 Mn3 Rb1 65.98(8) 3_455 .
Mn3 Mn3 Rb1 112.94(12) 7 .
Mn3 Mn3 Rb1 112.94(12) 7_545 .
Rb2 Mn3 Rb1 133.50(7) 7_545 .
Rb2 Mn3 Rb1 133.50(7) 7 .
Sb6 Mn3 Rb2 60.09(6) 3_455 .
Sb6 Mn3 Rb2 60.09(6) 3_445 .
Sb6 Mn3 Rb2 91.88(9) 5_655 .
Sb3 Mn3 Rb2 158.34(11) . .
Mn6 Mn3 Rb2 112.60(9) 3_445 .
Mn6 Mn3 Rb2 112.60(9) 3_455 .
Mn3 Mn3 Rb2 65.95(10) 7 .
Mn3 Mn3 Rb2 65.95(10) 7_545 .
Rb2 Mn3 Rb2 134.36(6) 7_545 .
Rb2 Mn3 Rb2 134.36(6) 7 .
Rb1 Mn3 Rb2 67.89(7) . .
Sb4 Mn4 Sb4 107.42(12) 7_546 7_556
Sb4 Mn4 Sb4 110.91(8) 7_546 .
Sb4 Mn4 Sb4 110.91(8) 7_556 .
Sb4 Mn4 Sb5 108.93(8) 7_546 5_656
Sb4 Mn4 Sb5 108.93(8) 7_556 5_656
Sb4 Mn4 Sb5 109.68(11) . 5_656
Sb4 Mn4 Mn4 55.83(7) 7_546 7_546
Sb4 Mn4 Mn4 125.37(16) 7_556 7_546
Sb4 Mn4 Mn4 55.08(10) . 7_546
Sb5 Mn4 Mn4 125.66(11) 5_656 7_546
Sb4 Mn4 Mn4 125.37(16) 7_546 7_556
Sb4 Mn4 Mn4 55.83(7) 7_556 7_556
Sb4 Mn4 Mn4 55.08(10) . 7_556
Sb5 Mn4 Mn4 125.66(11) 5_656 7_556
Mn4 Mn4 Mn4 90.06(16) 7_546 7_556
Sb4 Mn4 Mn2 121.24(12) 7_546 7_556
Sb4 Mn4 Mn2 53.30(7) 7_556 7_556
Sb4 Mn4 Mn2 127.83(8) . 7_556
Sb5 Mn4 Mn2 55.64(7) 5_656 7_556
Mn4 Mn4 Mn2 176.82(17) 7_546 7_556
Mn4 Mn4 Mn2 91.07(7) 7_556 7_556
Sb4 Mn4 Mn2 53.30(7) 7_546 7_546
Sb4 Mn4 Mn2 121.24(12) 7_556 7_546
Sb4 Mn4 Mn2 127.83(8) . 7_546
Sb5 Mn4 Mn2 55.64(7) 5_656 7_546
Mn4 Mn4 Mn2 91.07(7) 7_546 7_546
Mn4 Mn4 Mn2 176.82(17) 7_556 7_546
Mn2 Mn4 Mn2 87.64(11) 7_556 7_546
Sb4 Mn4 Rb1 159.50(8) 7_546 7_556
Sb4 Mn4 Rb1 93.03(5) 7_556 7_556
Sb4 Mn4 Rb1 61.08(7) . 7_556
Sb5 Mn4 Rb1 61.33(7) 5_656 7_556
Mn4 Mn4 Rb1 113.20(14) 7_546 7_556
Mn4 Mn4 Rb1 67.55(10) 7_556 7_556
Mn2 Mn4 Rb1 69.98(7) 7_556 7_556
Mn2 Mn4 Rb1 114.63(10) 7_546 7_556
Sb4 Mn4 Rb1 93.03(5) 7_546 7_546
Sb4 Mn4 Rb1 159.50(8) 7_556 7_546
Sb4 Mn4 Rb1 61.08(7) . 7_546
Sb5 Mn4 Rb1 61.33(7) 5_656 7_546
Mn4 Mn4 Rb1 67.55(10) 7_546 7_546
Mn4 Mn4 Rb1 113.20(14) 7_556 7_546
Mn2 Mn4 Rb1 114.63(10) 7_556 7_546
Mn2 Mn4 Rb1 69.98(7) 7_546 7_546
Rb1 Mn4 Rb1 66.49(7) 7_556 7_546
Sb4 Mn4 Rb1 60.92(6) 7_546 .
Sb4 Mn4 Rb1 60.92(6) 7_556 .
Sb4 Mn4 Rb1 92.28(9) . .
Sb5 Mn4 Rb1 158.04(11) 5_656 .
Mn4 Mn4 Rb1 66.96(11) 7_546 .
Mn4 Mn4 Rb1 66.96(11) 7_556 .
Mn2 Mn4 Rb1 110.81(9) 7_556 .
Mn2 Mn4 Rb1 110.81(9) 7_546 .
Rb1 Mn4 Rb1 134.51(6) 7_556 .
Rb1 Mn4 Rb1 134.51(6) 7_546 .
Sb4 Mn4 Rb3 58.84(6) 7_546 .
Sb4 Mn4 Rb3 58.84(6) 7_556 .
Sb4 Mn4 Rb3 156.14(11) . .
Sb5 Mn4 Rb3 94.18(10) 5_656 .
Mn4 Mn4 Rb3 110.85(12) 7_546 .
Mn4 Mn4 Rb3 110.85(12) 7_556 .
Mn2 Mn4 Rb3 65.97(8) 7_556 .
Mn2 Mn4 Rb3 65.97(8) 7_546 .
Rb1 Mn4 Rb3 135.91(7) 7_556 .
Rb1 Mn4 Rb3 135.91(7) 7_546 .
Rb1 Mn4 Rb3 63.86(7) . .
Sb5 Mn5 Sb1 110.57(9) . 7_546
Sb5 Mn5 Sb1 110.57(9) . 7_556
Sb1 Mn5 Sb1 104.19(12) 7_546 7_556
Sb5 Mn5 Sb2 109.95(9) . 3
Sb1 Mn5 Sb2 139.47(13) 7_546 3
Sb1 Mn5 Sb2 61.36(6) 7_556 3
Sb5 Mn5 Sb2 109.95(9) . 3_545
Sb1 Mn5 Sb2 61.36(6) 7_546 3_545
Sb1 Mn5 Sb2 139.47(13) 7_556 3_545
Sb2 Mn5 Sb2 103.52(12) 3 3_545
Sb5 Mn5 Mn1 56.38(8) . 3
Sb1 Mn5 Mn1 120.27(13) 7_546 3
Sb1 Mn5 Mn1 54.21(7) 7_556 3
Sb2 Mn5 Mn1 83.56(6) 3 3
Sb2 Mn5 Mn1 166.31(13) 3_545 3
Sb5 Mn5 Mn1 56.38(8) . 3_545
Sb1 Mn5 Mn1 54.21(7) 7_546 3_545
Sb1 Mn5 Mn1 120.27(13) 7_556 3_545
Sb2 Mn5 Mn1 166.31(13) 3 3_545
Sb2 Mn5 Mn1 83.56(6) 3_545 3_545
Mn1 Mn5 Mn1 87.25(12) 3 3_545
Sb5 Mn5 Mn2 56.00(7) . 3
Sb1 Mn5 Mn2 166.52(13) 7_546 3
Sb1 Mn5 Mn2 83.43(6) 7_556 3
Sb2 Mn5 Mn2 53.95(7) 3 3
Sb2 Mn5 Mn2 119.57(12) 3_545 3
Mn1 Mn5 Mn2 55.27(8) 3 3
Mn1 Mn5 Mn2 112.37(12) 3_545 3
Sb5 Mn5 Mn2 56.00(7) . 3_545
Sb1 Mn5 Mn2 83.43(6) 7_546 3_545
Sb1 Mn5 Mn2 166.52(13) 7_556 3_545
Sb2 Mn5 Mn2 119.57(12) 3 3_545
Sb2 Mn5 Mn2 53.95(7) 3_545 3_545
Mn1 Mn5 Mn2 112.37(12) 3 3_545
Mn1 Mn5 Mn2 55.27(8) 3_545 3_545
Mn2 Mn5 Mn2 87.06(11) 3 3_545
Sb3 Mn6 Sb3 107.34(12) 3_545 3
Sb3 Mn6 Sb6 111.88(9) 3_545 .
Sb3 Mn6 Sb6 111.88(9) 3 .
Sb3 Mn6 Sb5 107.68(9) 3_545 .
Sb3 Mn6 Sb5 107.68(9) 3 .
Sb6 Mn6 Sb5 110.17(11) . .
Sb3 Mn6 Mn3 125.64(12) 3_545 3
Sb3 Mn6 Mn3 56.36(7) 3 3
Sb6 Mn6 Mn3 55.54(7) . 3
Sb5 Mn6 Mn3 126.57(8) . 3
Sb3 Mn6 Mn3 56.36(7) 3_545 3_545
Sb3 Mn6 Mn3 125.64(12) 3 3_545
Sb6 Mn6 Mn3 55.54(7) . 3_545
Sb5 Mn6 Mn3 126.57(8) . 3_545
Mn3 Mn6 Mn3 89.73(12) 3 3_545
Sb3 Mn6 Rb1 159.91(8) 3_545 3
Sb3 Mn6 Rb1 92.52(5) 3 3
Sb6 Mn6 Rb1 61.28(7) . 3
Sb5 Mn6 Rb1 61.88(7) . 3
Mn3 Mn6 Rb1 68.03(8) 3 3
Mn3 Mn6 Rb1 114.18(11) 3_545 3
Sb3 Mn6 Rb1 92.52(5) 3_545 3_545
Sb3 Mn6 Rb1 159.91(8) 3 3_545
Sb6 Mn6 Rb1 61.28(7) . 3_545
Sb5 Mn6 Rb1 61.88(7) . 3_545
Mn3 Mn6 Rb1 114.18(11) 3 3_545
Mn3 Mn6 Rb1 68.03(8) 3_545 3_545
Rb1 Mn6 Rb1 67.50(7) 3 3_545
Sb3 Mn6 Rb2 61.22(6) 3_545 5_655
Sb3 Mn6 Rb2 61.22(6) 3 5_655
Sb6 Mn6 Rb2 93.35(10) . 5_655
Sb5 Mn6 Rb2 156.48(12) . 5_655
Mn3 Mn6 Rb2 66.86(8) 3 5_655
Mn3 Mn6 Rb2 66.86(8) 3_545 5_655
Rb1 Mn6 Rb2 134.87(7) 3 5_655
Rb1 Mn6 Rb2 134.87(7) 3_545 5_655
Mn1 Sb1 Mn5 70.35(8) 5_556 7_546
Mn1 Sb1 Mn5 70.35(8) 5_556 7_556
Mn5 Sb1 Mn5 104.19(12) 7_546 7_556
Mn1 Sb1 Sb2 91.22(8) 5_556 5_556
Mn5 Sb1 Sb2 59.54(7) 7_546 5_556
Mn5 Sb1 Sb2 59.54(7) 7_556 5_556
Mn1 Sb1 Rb2 137.60(5) 5_556 7_556
Mn5 Sb1 Rb2 151.87(8) 7_546 7_556
Mn5 Sb1 Rb2 87.31(7) 7_556 7_556
Sb2 Sb1 Rb2 108.26(5) 5_556 7_556
Mn1 Sb1 Rb2 137.60(5) 5_556 7_546
Mn5 Sb1 Rb2 87.31(7) 7_546 7_546
Mn5 Sb1 Rb2 151.87(8) 7_556 7_546
Sb2 Sb1 Rb2 108.26(5) 5_556 7_546
Rb2 Sb1 Rb2 72.11(6) 7_556 7_546
Mn1 Sb1 Rb4 76.62(6) 5_556 1_556
Mn5 Sb1 Rb4 140.20(8) 7_546 1_556
Mn5 Sb1 Rb4 84.37(7) 7_556 1_556
Sb2 Sb1 Rb4 143.89(3) 5_556 1_556
Rb2 Sb1 Rb4 65.39(4) 7_556 1_556
Rb2 Sb1 Rb4 103.28(5) 7_546 1_556
Mn1 Sb1 Rb4 76.62(6) 5_556 1_546
Mn5 Sb1 Rb4 84.37(7) 7_546 1_546
Mn5 Sb1 Rb4 140.20(8) 7_556 1_546
Sb2 Sb1 Rb4 143.89(3) 5_556 1_546
Rb2 Sb1 Rb4 103.28(5) 7_556 1_546
Rb2 Sb1 Rb4 65.39(4) 7_546 1_546
Rb4 Sb1 Rb4 66.59(4) 1_556 1_546
Mn2 Sb2 Mn5 70.36(8) . 3_445
Mn2 Sb2 Mn5 70.36(8) . 3_455
Mn5 Sb2 Mn5 103.52(12) 3_445 3_455
Mn2 Sb2 Sb1 91.05(8) . 5_556
Mn5 Sb2 Sb1 59.10(7) 3_445 5_556
Mn5 Sb2 Sb1 59.10(7) 3_455 5_556
Mn2 Sb2 Rb3 139.47(5) . 3_445
Mn5 Sb2 Rb3 86.20(7) 3_445 3_445
Mn5 Sb2 Rb3 149.36(9) 3_455 3_445
Sb1 Sb2 Rb3 104.98(6) 5_556 3_445
Mn2 Sb2 Rb3 139.47(5) . 3_455
Mn5 Sb2 Rb3 149.36(9) 3_445 3_455
Mn5 Sb2 Rb3 86.20(7) 3_455 3_455
Sb1 Sb2 Rb3 104.98(6) 5_556 3_455
Rb3 Sb2 Rb3 72.31(6) 3_445 3_455
Mn2 Sb2 Rb3 76.11(7) . 7_556
Mn5 Sb2 Rb3 141.41(9) 3_445 7_556
Mn5 Sb2 Rb3 82.07(7) 3_455 7_556
Sb1 Sb2 Rb3 141.14(4) 5_556 7_556
Rb3 Sb2 Rb3 108.47(5) 3_445 7_556
Rb3 Sb2 Rb3 68.04(7) 3_455 7_556
Mn2 Sb2 Rb3 76.11(7) . 7_546
Mn5 Sb2 Rb3 82.07(7) 3_445 7_546
Mn5 Sb2 Rb3 141.41(9) 3_455 7_546
Sb1 Sb2 Rb3 141.14(4) 5_556 7_546
Rb3 Sb2 Rb3 68.04(7) 3_445 7_546
Rb3 Sb2 Rb3 108.47(5) 3_455 7_546
Rb3 Sb2 Rb3 71.66(6) 7_556 7_546
Mn1 Sb3 Mn6 73.06(8) . 3_455
Mn1 Sb3 Mn6 73.06(8) . 3_445
Mn6 Sb3 Mn6 107.34(12) 3_455 3_445
Mn1 Sb3 Mn3 113.06(10) . .
Mn6 Sb3 Mn3 68.88(8) 3_455 .
Mn6 Sb3 Mn3 68.88(8) 3_445 .
Mn1 Sb3 Rb2 142.22(3) . 7_545
Mn6 Sb3 Rb2 139.54(9) 3_455 7_545
Mn6 Sb3 Rb2 77.42(7) 3_445 7_545
Mn3 Sb3 Rb2 76.34(7) . 7_545
Mn1 Sb3 Rb2 142.22(3) . 7
Mn6 Sb3 Rb2 77.42(8) 3_455 7
Mn6 Sb3 Rb2 139.54(9) 3_445 7
Mn3 Sb3 Rb2 76.34(7) . 7
Rb2 Sb3 Rb2 74.80(6) 7_545 7
Mn1 Sb3 Rb4 83.80(6) . 1_545
Mn6 Sb3 Rb4 149.31(8) 3_455 1_545
Mn6 Sb3 Rb4 84.05(7) 3_445 1_545
Mn3 Sb3 Rb4 140.63(3) . 1_545
Rb2 Sb3 Rb4 70.04(4) 7_545 1_545
Rb2 Sb3 Rb4 112.65(5) 7 1_545
Mn1 Sb3 Rb4 83.80(6) . .
Mn6 Sb3 Rb4 84.05(7) 3_455 .
Mn6 Sb3 Rb4 149.31(8) 3_445 .
Mn3 Sb3 Rb4 140.63(3) . .
Rb2 Sb3 Rb4 112.65(5) 7_545 .
Rb2 Sb3 Rb4 70.04(4) 7 .
Rb4 Sb3 Rb4 73.45(4) 1_545 .
Mn2 Sb4 Mn4 71.93(8) . 7_546
Mn2 Sb4 Mn4 71.93(8) . 7_556
Mn4 Sb4 Mn4 107.41(12) 7_546 7_556
Mn2 Sb4 Mn4 111.32(10) . .
Mn4 Sb4 Mn4 69.09(8) 7_546 .
Mn4 Sb4 Mn4 69.09(8) 7_556 .
Mn2 Sb4 Rb1 142.14(3) . 7_556
Mn4 Sb4 Rb1 140.34(9) 7_546 7_556
Mn4 Sb4 Rb1 77.66(7) 7_556 7_556
Mn4 Sb4 Rb1 76.95(7) . 7_556
Mn2 Sb4 Rb1 142.14(3) . 7_546
Mn4 Sb4 Rb1 77.66(7) 7_546 7_546
Mn4 Sb4 Rb1 140.34(9) 7_556 7_546
Mn4 Sb4 Rb1 76.95(7) . 7_546
Rb1 Sb4 Rb1 75.20(6) 7_556 7_546
Mn2 Sb4 Rb3 79.45(7) . 7_546
Mn4 Sb4 Rb3 80.90(7) 7_546 7_546
Mn4 Sb4 Rb3 145.39(8) 7_556 7_546
Mn4 Sb4 Rb3 141.79(4) . 7_546
Rb1 Sb4 Rb3 117.72(6) 7_556 7_546
Rb1 Sb4 Rb3 73.88(6) 7_546 7_546
Mn2 Sb4 Rb3 79.45(7) . 7_556
Mn4 Sb4 Rb3 145.39(8) 7_546 7_556
Mn4 Sb4 Rb3 80.90(7) 7_556 7_556
Mn4 Sb4 Rb3 141.79(4) . 7_556
Rb1 Sb4 Rb3 73.88(6) 7_556 7_556
Rb1 Sb4 Rb3 117.72(6) 7_546 7_556
Rb3 Sb4 Rb3 75.00(6) 7_546 7_556
Mn5 Sb5 Mn2 69.48(8) . 3
Mn5 Sb5 Mn2 69.48(8) . 3_545
Mn2 Sb5 Mn2 102.18(11) 3 3_545
Mn5 Sb5 Mn1 69.14(8) . 3_545
Mn2 Sb5 Mn1 138.63(10) 3 3_545
Mn2 Sb5 Mn1 62.96(8) 3_545 3_545
Mn5 Sb5 Mn1 69.14(8) . 3
Mn2 Sb5 Mn1 62.96(8) 3 3
Mn2 Sb5 Mn1 138.63(10) 3_545 3
Mn1 Sb5 Mn1 101.48(11) 3_545 3
Mn5 Sb5 Mn4 109.62(10) . 5_656
Mn2 Sb5 Mn4 68.08(8) 3 5_656
Mn2 Sb5 Mn4 68.08(8) 3_545 5_656
Mn1 Sb5 Mn4 127.76(6) 3_545 5_656
Mn1 Sb5 Mn4 127.76(6) 3 5_656
Mn5 Sb5 Mn6 109.67(10) . .
Mn2 Sb5 Mn6 127.50(6) 3 .
Mn2 Sb5 Mn6 127.50(6) 3_545 .
Mn1 Sb5 Mn6 68.11(8) 3_545 .
Mn1 Sb5 Mn6 68.11(8) 3 .
Mn4 Sb5 Mn6 140.71(11) 5_656 .
Mn5 Sb5 Rb1 142.80(3) . 3
Mn2 Sb5 Rb1 79.42(7) 3 3
Mn2 Sb5 Rb1 139.20(8) 3_545 3
Mn1 Sb5 Rb1 138.07(9) 3_545 3
Mn1 Sb5 Rb1 78.93(7) 3 3
Mn4 Sb5 Rb1 75.30(7) 5_656 3
Mn6 Sb5 Rb1 73.63(6) . 3
Mn5 Sb5 Rb1 142.80(3) . 3_545
Mn2 Sb5 Rb1 139.20(8) 3 3_545
Mn2 Sb5 Rb1 79.42(7) 3_545 3_545
Mn1 Sb5 Rb1 78.93(7) 3_545 3_545
Mn1 Sb5 Rb1 138.07(9) 3 3_545
Mn4 Sb5 Rb1 75.30(7) 5_656 3_545
Mn6 Sb5 Rb1 73.63(6) . 3_545
Rb1 Sb5 Rb1 74.37(6) 3 3_545
Mn6 Sb6 Mn3 69.30(8) . 3_545
Mn6 Sb6 Mn3 69.30(8) . 3
Mn3 Sb6 Mn3 106.33(11) 3_545 3
Mn6 Sb6 Mn3 108.27(10) . 5_655
Mn3 Sb6 Mn3 69.57(8) 3_545 5_655
Mn3 Sb6 Mn3 69.57(8) 3 5_655
Mn6 Sb6 Rb1 76.50(7) . 3
Mn3 Sb6 Rb1 140.79(9) 3_545 3
Mn3 Sb6 Rb1 77.81(7) 3 3
Mn3 Sb6 Rb1 141.97(3) 5_655 3
Mn6 Sb6 Rb1 76.50(7) . 3_545
Mn3 Sb6 Rb1 77.81(7) 3_545 3_545
Mn3 Sb6 Rb1 140.79(9) 3 3_545
Mn3 Sb6 Rb1 141.97(3) 5_655 3_545
Rb1 Sb6 Rb1 76.05(6) 3 3_545
Mn6 Sb6 Rb2 142.46(3) . 3
Mn3 Sb6 Rb2 141.07(9) 3_545 3
Mn3 Sb6 Rb2 78.65(7) 3 3
Mn3 Sb6 Rb2 76.79(7) 5_655 3
Rb1 Sb6 Rb2 78.12(5) 3 3
Rb1 Sb6 Rb2 122.98(6) 3_545 3
Mn6 Sb6 Rb2 142.46(3) . 3_545
Mn3 Sb6 Rb2 78.65(7) 3_545 3_545
Mn3 Sb6 Rb2 141.07(9) 3 3_545
Mn3 Sb6 Rb2 76.79(7) 5_655 3_545
Rb1 Sb6 Rb2 122.98(6) 3 3_545
Rb1 Sb6 Rb2 78.12(5) 3_545 3_545
Rb2 Sb6 Rb2 75.02(6) 3 3_545

loop_
_geom_bond_atom_site_label_1
_geom_bond_atom_site_label_2
_geom_bond_distance
_geom_bond_site_symmetry_2
Rb1 Sb6 3.611(2) 3_445
Rb1 Sb6 3.611(2) 3_455
Rb1 Sb4 3.645(2) 7_556
Rb1 Sb4 3.645(2) 7_546
Rb1 Sb5 3.680(2) 3_445
Rb1 Sb5 3.680(2) 3_455
Rb1 Mn6 4.003(3) 3_445
Rb1 Mn6 4.003(3) 3_455
Rb1 Mn4 4.057(3) 7_556
Rb1 Mn4 4.057(3) 7_546
Rb1 Mn3 4.064(4) .
Rb1 Mn4 4.074(4) .
Rb2 Sb6 3.652(2) 3_445
Rb2 Sb6 3.652(2) 3_455
Rb2 Sb3 3.661(2) 7_545
Rb2 Sb3 3.661(2) 7
Rb2 Sb1 3.779(2) 7_556
Rb2 Sb1 3.779(2) 7_546
Rb2 Mn3 4.057(3) 7_545
Rb2 Mn3 4.057(3) 7
Rb2 Mn6 4.077(4) 5_655
Rb2 Mn3 4.131(4) .
Rb2 Rb4 4.236(3) 3_545
Rb2 Rb2 4.448(2) 1_545
Rb3 Sb4 3.653(3) 7_546
Rb3 Sb4 3.653(3) 7_556
Rb3 Sb2 3.770(3) 3
Rb3 Sb2 3.770(3) 3_545
Rb3 Sb2 3.799(3) 7_556
Rb3 Sb2 3.799(3) 7_546
Rb3 Mn2 4.131(4) 7_556
Rb3 Mn2 4.131(4) 7_546
Rb3 Mn4 4.216(4) .
Rb3 Rb3 4.235(5) 5_656
Rb3 Rb3 4.448(2) 1_545
Rb4 Sb3 3.7192(17) .
Rb4 Sb3 3.7192(17) 5
Rb4 Sb3 3.7192(17) 1_565
Rb4 Sb3 3.7192(17) 5_565
Rb4 Sb1 4.0515(19) 5_566
Rb4 Sb1 4.0515(19) 1_554
Rb4 Sb1 4.0515(19) 5_556
Rb4 Sb1 4.0515(19) 1_564
Rb4 Rb2 4.236(3) 7
Rb4 Rb2 4.236(3) 3_455
Rb4 Mn1 4.349(3) 1_565
Rb4 Mn1 4.349(3) 5
Mn1 Sb3 2.692(4) .
Mn1 Sb1 2.777(4) 5_556
Mn1 Sb5 2.872(2) 3_455
Mn1 Sb5 2.872(2) 3_445
Mn1 Mn2 2.993(5) .
Mn1 Mn5 3.224(3) 3_455
Mn1 Mn5 3.224(3) 3_445
Mn1 Rb4 4.349(3) 1_545
Mn2 Sb4 2.709(3) .
Mn2 Sb2 2.772(4) .
Mn2 Sb5 2.858(2) 3_445
Mn2 Sb5 2.858(2) 3_455
Mn2 Mn4 3.212(3) 7_556
Mn2 Mn4 3.212(3) 7_546
Mn2 Mn5 3.229(3) 3_445
Mn2 Mn5 3.229(3) 3_455
Mn2 Rb3 4.131(4) 7_556
Mn2 Rb3 4.131(4) 7_546
Mn3 Sb6 2.779(2) 3_455
Mn3 Sb6 2.779(2) 3_445
Mn3 Sb6 2.788(4) 5_655
Mn3 Sb3 2.814(4) .
Mn3 Mn6 3.153(3) 3_445
Mn3 Mn6 3.153(3) 3_455
Mn3 Mn3 3.176(5) 7
Mn3 Mn3 3.176(5) 7_545
Mn3 Rb2 4.057(3) 7_545
Mn3 Rb2 4.057(3) 7
Mn4 Sb4 2.759(2) 7_546
Mn4 Sb4 2.759(2) 7_556
Mn4 Sb4 2.784(4) .
Mn4 Sb5 2.880(3) 5_656
Mn4 Mn4 3.144(4) 7_546
Mn4 Mn4 3.144(4) 7_556
Mn4 Mn2 3.212(3) 7_556
Mn4 Mn2 3.212(3) 7_546
Mn4 Rb1 4.057(3) 7_556
Mn4 Rb1 4.057(3) 7_546
Mn5 Sb5 2.808(4) .
Mn5 Sb1 2.819(2) 7_546
Mn5 Sb1 2.819(2) 7_556
Mn5 Sb2 2.832(2) 3
Mn5 Sb2 2.832(2) 3_545
Mn5 Mn1 3.223(3) 3
Mn5 Mn1 3.223(3) 3_545
Mn5 Mn2 3.229(3) 3
Mn5 Mn2 3.229(3) 3_545
Mn6 Sb3 2.761(2) 3_545
Mn6 Sb3 2.761(2) 3
Mn6 Sb6 2.766(4) .
Mn6 Sb5 2.924(4) .
Mn6 Mn3 3.153(3) 3
Mn6 Mn3 3.153(3) 3_545
Mn6 Rb1 4.003(3) 3
Mn6 Rb1 4.003(3) 3_545
Mn6 Rb2 4.077(4) 5_655
Sb1 Mn1 2.777(4) 5_556
Sb1 Mn5 2.819(2) 7_546
Sb1 Mn5 2.819(2) 7_556
Sb1 Sb2 2.883(2) 5_556
Sb1 Rb2 3.779(2) 7_556
Sb1 Rb2 3.779(2) 7_546
Sb1 Rb4 4.0514(19) 1_556
Sb1 Rb4 4.0514(19) 1_546
Sb2 Mn5 2.832(2) 3_445
Sb2 Mn5 2.832(2) 3_455
Sb2 Sb1 2.883(2) 5_556
Sb2 Rb3 3.770(3) 3_445
Sb2 Rb3 3.770(3) 3_455
Sb2 Rb3 3.799(3) 7_556
Sb2 Rb3 3.799(3) 7_546
Sb3 Mn6 2.761(2) 3_455
Sb3 Mn6 2.761(2) 3_445
Sb3 Rb2 3.662(2) 7_545
Sb3 Rb2 3.662(2) 7
Sb3 Rb4 3.7192(17) 1_545
Sb4 Mn4 2.759(2) 7_546
Sb4 Mn4 2.759(2) 7_556
Sb4 Rb1 3.645(2) 7_556
Sb4 Rb1 3.645(2) 7_546
Sb4 Rb3 3.654(3) 7_546
Sb4 Rb3 3.654(3) 7_556
Sb5 Mn2 2.858(2) 3
Sb5 Mn2 2.858(2) 3_545
Sb5 Mn1 2.872(2) 3_545
Sb5 Mn1 2.872(2) 3
Sb5 Mn4 2.880(3) 5_656
Sb5 Rb1 3.680(2) 3
Sb5 Rb1 3.680(2) 3_545
Sb6 Mn3 2.779(2) 3_545
Sb6 Mn3 2.779(2) 3
Sb6 Mn3 2.788(4) 5_655
Sb6 Rb1 3.611(2) 3
Sb6 Rb1 3.611(2) 3_545
Sb6 Rb2 3.652(2) 3
Sb6 Rb2 3.652(2) 3_545
